data_7202418
loop_
_publ_author_name
'Li, Cui-Jin'
'Peng, Meng-Xia'
'Leng, Ji-Dong'
'Yang, Ming-Mei'
'Lin, Zhuojia'
'Tong, Ming-Liang'

_publ_section_title
;
 Synthesis, structure, photoluminescence and magnetic properties of new
 3-D lanthanide-pyridine-2,4,6-tricarboxylate frameworks
;
_journal_issue 11
_journal_name_full CrystEngComm
_journal_page_first 1645
_journal_paper_doi 10.1039/b811883n
_journal_volume 10
_journal_year 2008
_chemical_formula_sum 'C16 H15 Eu2 N2 O17.5'
_chemical_formula_weight 819.22
_chemical_name_systematic
;
?
;
_space_group_IT_number 15
_symmetry_cell_setting monoclinic
_symmetry_space_group_name_Hall '-C 2yc'
_symmetry_space_group_name_H-M 'C 1 2/c 1'
_atom_sites_solution_hydrogens geom
_atom_sites_solution_primary direct
_atom_sites_solution_secondary difmap
_audit_creation_method SHELXL-97
_cell_angle_alpha 90.00
_cell_angle_beta 103.0670(10)
_cell_angle_gamma 90.00
_cell_formula_units_Z 8
_cell_length_a 22.2466(18)
_cell_length_b 9.3529(7)
_cell_length_c 22.4043(18)
_cell_measurement_reflns_used 11194
_cell_measurement_temperature 293(2)
_cell_measurement_theta_max 26.00
_cell_measurement_theta_min 1.87
_cell_volume 4541.0(6)
_computing_cell_refinement 'SAINT-PLUS, Ver. 6.0, 1997'
_computing_data_collection 'SMART, 1998.'
_computing_data_reduction 'SAINT-PLUS, Ver. 6.0, 1997'
_computing_molecular_graphics 'XP, Ver. 6.10, Bruker AXS Inc., 2000'
_computing_publication_material 'SHELXTL-Bruker AXS Inc., 1998'
_computing_structure_refinement 'SHELXL-97 (Sheldrick, 1997)'
_computing_structure_solution 'SHELXS-97 (Sheldrick, 1990)'
_diffrn_ambient_temperature 293(2)
_diffrn_measured_fraction_theta_full 0.991
_diffrn_measured_fraction_theta_max 0.991
_diffrn_measurement_device_type 'Bruker Apex CCD'
_diffrn_measurement_method '\w scan'
_diffrn_radiation_monochromator graphite
_diffrn_radiation_source 'fine-focus sealed tube'
_diffrn_radiation_type MoK\a
_diffrn_radiation_wavelength 0.71073
_diffrn_reflns_av_R_equivalents 0.0358
_diffrn_reflns_av_sigmaI/netI 0.0475
_diffrn_reflns_limit_h_max 27
_diffrn_reflns_limit_h_min -25
_diffrn_reflns_limit_k_max 11
_diffrn_reflns_limit_k_min -10
_diffrn_reflns_limit_l_max 27
_diffrn_reflns_limit_l_min -27
_diffrn_reflns_number 11194
_diffrn_reflns_theta_full 26.00
_diffrn_reflns_theta_max 26.00
_diffrn_reflns_theta_min 1.87
_exptl_absorpt_coefficient_mu 5.567
_exptl_absorpt_correction_T_max 0.6284
_exptl_absorpt_correction_T_min 0.5452
_exptl_absorpt_correction_type multi-scan
_exptl_absorpt_process_details 'SADABS (Bruker, 2002)'
_exptl_crystal_colour orange
_exptl_crystal_density_diffrn 2.397
_exptl_crystal_density_method 'not measured'
_exptl_crystal_description cuboid
_exptl_crystal_F_000 3128
_exptl_crystal_size_max 0.12
_exptl_crystal_size_mid 0.11
_exptl_crystal_size_min 0.09
_refine_diff_density_max 1.454
_refine_diff_density_min -0.977
_refine_diff_density_rms 0.188
_refine_ls_extinction_method none
_refine_ls_goodness_of_fit_ref 1.069
_refine_ls_hydrogen_treatment constr
_refine_ls_matrix_type full
_refine_ls_number_parameters 344
_refine_ls_number_reflns 4418
_refine_ls_number_restraints 33
_refine_ls_restrained_S_all 1.067
_refine_ls_R_factor_all 0.0467
_refine_ls_R_factor_gt 0.0379
_refine_ls_shift/su_max 0.001
_refine_ls_shift/su_mean 0.000
_refine_ls_structure_factor_coef Fsqd
_refine_ls_weighting_details 'calc w=1/[\s^2^(Fo^2^)+(0.0415P)^2^+12.1770P] where P=(Fo^2^+2Fc^2^)/3'
_refine_ls_weighting_scheme calc
_refine_ls_wR_factor_gt 0.0814
_refine_ls_wR_factor_ref 0.0845
_reflns_number_gt 3862
_reflns_number_total 4418
_reflns_threshold_expression >2sigma(I)
_cod_data_source_file b811883n.txt
_cod_data_source_block eum
_cod_original_sg_symbol_H-M C2/c
_cod_original_formula_sum 'C16 H15 Eu2 N2 O17.50'
_cod_database_code 7202418

loop_
_symmetry_equiv_pos_as_xyz
'x, y, z'
'-x, y, -z+1/2'
'x+1/2, y+1/2, z'
'-x+1/2, y+1/2, -z+1/2'
'-x, -y, -z'
'x, -y, z-1/2'
'-x+1/2, -y+1/2, -z'
'x+1/2, -y+1/2, z-1/2'

loop_
_atom_site_label
_atom_site_type_symbol
_atom_site_fract_x
_atom_site_fract_y
_atom_site_fract_z
_atom_site_U_iso_or_equiv
_atom_site_adp_type
_atom_site_occupancy
_atom_site_symmetry_multiplicity
_atom_site_calc_flag
_atom_site_refinement_flags
_atom_site_disorder_assembly
_atom_site_disorder_group
Eu1 Eu 0.046064(14) 0.27302(3) 0.432336(14) 0.01293(10) Uani 1 1 d . . .
Eu2 Eu 0.154393(14) 0.35922(3) 0.178937(13) 0.01021(10) Uani 1 1 d . . .
O1W O -0.0372(2) 0.2850(5) 0.4872(2) 0.0246(11) Uani 1 1 d D . .
H1WA H -0.0340 0.3269 0.5214 0.029 Uiso 1 1 d RD . .
H1WB H -0.0737 0.2531 0.4757 0.029 Uiso 1 1 d RD . .
O2W O 0.1247(2) 0.0963(6) 0.4264(2) 0.0332(13) Uani 1 1 d D . .
H2WA H 0.1337 0.0833 0.3919 0.040 Uiso 1 1 d RD . .
H2WB H 0.1354 0.0226 0.4485 0.040 Uiso 1 1 d RD . .
O3W O 0.0579(2) 0.0856(6) 0.5125(2) 0.0351(13) Uani 1 1 d D . .
H3WA H 0.0374 0.0638 0.5389 0.042 Uiso 1 1 d RD . .
H3WB H 0.0608 0.0088 0.4931 0.042 Uiso 1 1 d RD . .
O1 O 0.0723(2) 0.3032(5) 0.3345(2) 0.0238(11) Uani 1 1 d . . .
O2 O 0.1312(2) 0.3917(5) 0.2750(2) 0.0272(12) Uani 1 1 d . . .
O3 O 0.3175(3) 0.6862(6) 0.3858(2) 0.0381(14) Uani 1 1 d . . .
O4 O 0.3542(2) 0.6273(6) 0.4828(2) 0.0334(13) Uani 1 1 d . . .
O5 O 0.1676(2) 0.5252(5) 0.58599(19) 0.0230(11) Uani 1 1 d . . .
O6 O 0.0953(2) 0.3856(5) 0.52845(19) 0.0208(11) Uani 1 1 d . . .
O7 O 0.2336(2) 0.5353(5) 0.2170(2) 0.0205(11) Uani 1 1 d . . .
O8 O 0.2615(2) 0.7514(5) 0.2549(3) 0.0353(14) Uani 1 1 d . . .
O9 O 0.1011(2) 1.1429(5) 0.1909(2) 0.0262(12) Uani 1 1 d . . .
O10 O 0.0207(2) 1.0847(5) 0.1147(2) 0.0260(12) Uani 1 1 d . . .
O11 O -0.02837(19) 0.5419(5) 0.0867(2) 0.0204(10) Uani 1 1 d . . .
O12 O 0.04640(19) 0.4032(4) 0.13515(19) 0.0159(10) Uani 1 1 d . . .
N1 N 0.1438(2) 0.4108(6) 0.4335(2) 0.0155(12) Uani 1 1 d . . .
N2 N 0.1182(2) 0.6154(5) 0.1783(2) 0.0137(11) Uani 1 1 d . . .
C1 C 0.1633(3) 0.4273(7) 0.3818(3) 0.0175(14) Uani 1 1 d . . .
C2 C 0.2169(3) 0.5003(8) 0.3800(3) 0.0221(15) Uani 1 1 d . . .
H2 H 0.2293 0.5121 0.3433 0.027 Uiso 1 1 calc R . .
C3 C 0.2524(3) 0.5566(7) 0.4355(3) 0.0183(14) Uani 1 1 d . . .
C4 C 0.2307(3) 0.5403(8) 0.4887(3) 0.0216(15) Uani 1 1 d . . .
H4 H 0.2530 0.5764 0.5258 0.026 Uiso 1 1 calc R . .
C5 C 0.1756(3) 0.4696(7) 0.4854(3) 0.0147(13) Uani 1 1 d . . .
C6 C 0.1189(3) 0.3681(7) 0.3255(3) 0.0184(15) Uani 1 1 d . . .
C7 C 0.3134(3) 0.6300(7) 0.4345(3) 0.0224(16) Uani 1 1 d . . .
C8 C 0.1440(3) 0.4577(7) 0.5383(3) 0.0177(14) Uani 1 1 d . . .
C9 C 0.1591(3) 0.7187(6) 0.1995(3) 0.0142(14) Uani 1 1 d . . .
C10 C 0.1436(3) 0.8613(7) 0.1945(3) 0.0172(14) Uani 1 1 d . . .
H10 H 0.1727 0.9310 0.2103 0.021 Uiso 1 1 calc R . .
C11 C 0.0837(3) 0.8990(7) 0.1655(3) 0.0161(14) Uani 1 1 d . . .
C12 C 0.0416(3) 0.7928(7) 0.1425(3) 0.0187(15) Uani 1 1 d . . .
H12 H 0.0012 0.8149 0.1229 0.022 Uiso 1 1 calc R . .
C13 C 0.0614(3) 0.6530(7) 0.1495(3) 0.0146(14) Uani 1 1 d . . .
C14 C 0.2233(3) 0.6648(7) 0.2259(3) 0.0190(15) Uani 1 1 d . . .
C15 C 0.0672(3) 1.0561(7) 0.1569(3) 0.0192(15) Uani 1 1 d . . .
C16 C 0.0227(3) 0.5274(7) 0.1217(3) 0.0145(14) Uani 1 1 d . . .
O4W O 0.1526(4) 0.0292(9) 0.3202(3) 0.078(2) Uani 1 1 d U . .
O5W O 0.0000 0.553(2) 0.2500 0.144(6) Uani 1 2 d SU . .
O6W O 0.0000 0.069(2) 0.2500 0.177(8) Uani 1 2 d SU . .
O7W O -0.0849(14) 0.759(3) 0.1811(14) 0.188(12) Uani 0.50 1 d PU . .

loop_
_atom_site_aniso_label
_atom_site_aniso_U_11
_atom_site_aniso_U_22
_atom_site_aniso_U_33
_atom_site_aniso_U_23
_atom_site_aniso_U_13
_atom_site_aniso_U_12
Eu1 0.01290(18) 0.01147(18) 0.01394(17) -0.00028(12) 0.00204(12) -0.00102(13)
Eu2 0.01197(17) 0.00844(17) 0.00981(16) -0.00002(12) 0.00159(11) 0.00134(12)
O1W 0.023(3) 0.032(3) 0.022(2) -0.009(2) 0.013(2) -0.008(2)
O2W 0.040(3) 0.031(3) 0.033(3) 0.009(2) 0.019(2) 0.017(3)
O3W 0.047(4) 0.031(3) 0.031(3) 0.008(2) 0.017(3) 0.006(3)
O1 0.024(3) 0.031(3) 0.016(2) -0.002(2) 0.004(2) -0.004(2)
O2 0.038(3) 0.035(3) 0.011(2) -0.002(2) 0.009(2) -0.004(2)
O3 0.053(4) 0.035(3) 0.032(3) -0.001(3) 0.022(3) -0.018(3)
O4 0.022(3) 0.033(3) 0.044(3) 0.009(3) 0.004(2) -0.009(2)
O5 0.027(3) 0.029(3) 0.015(2) -0.012(2) 0.009(2) -0.011(2)
O6 0.018(2) 0.032(3) 0.013(2) -0.003(2) 0.0057(19) -0.010(2)
O7 0.017(2) 0.010(2) 0.032(3) 0.003(2) 0.000(2) 0.0041(19)
O8 0.023(3) 0.017(3) 0.054(4) -0.009(2) -0.016(3) -0.003(2)
O9 0.028(3) 0.010(2) 0.036(3) 0.000(2) -0.002(2) -0.001(2)
O10 0.029(3) 0.014(2) 0.028(3) 0.000(2) -0.008(2) 0.004(2)
O11 0.012(2) 0.017(3) 0.028(2) 0.004(2) -0.0028(19) 0.0016(19)
O12 0.016(2) 0.008(2) 0.021(2) -0.0008(18) 0.0005(19) 0.0023(18)
N1 0.014(3) 0.019(3) 0.013(3) -0.001(2) 0.002(2) 0.002(2)
N2 0.019(3) 0.012(3) 0.010(2) -0.002(2) 0.004(2) 0.002(2)
C1 0.023(4) 0.020(4) 0.009(3) 0.002(3) 0.002(3) 0.002(3)
C2 0.024(4) 0.030(4) 0.015(3) 0.002(3) 0.011(3) -0.001(3)
C3 0.012(3) 0.018(4) 0.027(4) 0.006(3) 0.009(3) -0.002(3)
C4 0.021(4) 0.028(4) 0.015(3) -0.003(3) 0.002(3) -0.003(3)
C5 0.017(3) 0.015(3) 0.013(3) 0.001(3) 0.005(2) 0.005(3)
C6 0.021(4) 0.016(4) 0.017(3) -0.005(3) 0.004(3) 0.004(3)
C7 0.026(4) 0.017(4) 0.028(4) -0.004(3) 0.013(3) -0.001(3)
C8 0.021(4) 0.014(3) 0.020(3) -0.002(3) 0.007(3) 0.001(3)
C9 0.019(3) 0.005(3) 0.015(3) -0.006(2) -0.002(3) 0.003(3)
C10 0.016(3) 0.008(3) 0.025(3) -0.003(3) -0.001(3) -0.003(3)
C11 0.021(4) 0.013(3) 0.014(3) 0.000(3) 0.001(3) -0.002(3)
C12 0.012(3) 0.017(4) 0.025(4) 0.002(3) 0.000(3) 0.005(3)
C13 0.014(3) 0.011(3) 0.018(3) -0.003(3) 0.001(3) 0.001(3)
C14 0.019(4) 0.018(4) 0.019(3) 0.004(3) 0.003(3) 0.001(3)
C15 0.019(4) 0.015(4) 0.023(3) 0.001(3) 0.001(3) 0.000(3)
C16 0.017(3) 0.012(3) 0.015(3) -0.002(3) 0.003(3) 0.002(3)
O4W 0.078(3) 0.081(3) 0.077(3) -0.0026(19) 0.0238(19) 0.0030(19)
O5W 0.144(6) 0.144(6) 0.143(6) 0.000 0.033(2) 0.000
O6W 0.177(8) 0.178(8) 0.177(8) 0.000 0.041(3) 0.000
O7W 0.188(12) 0.189(12) 0.188(12) 0.001(2) 0.044(3) 0.001(2)

loop_
_atom_type_symbol
_atom_type_description
_atom_type_scat_dispersion_real
_atom_type_scat_dispersion_imag
_atom_type_scat_source
C C 0.0033 0.0016 'International Tables Vol C Tables 4.2.6.8 and 6.1.1.4'
H H 0.0000 0.0000 'International Tables Vol C Tables 4.2.6.8 and 6.1.1.4'
N N 0.0061 0.0033 'International Tables Vol C Tables 4.2.6.8 and 6.1.1.4'
O O 0.0106 0.0060 'International Tables Vol C Tables 4.2.6.8 and 6.1.1.4'
Eu Eu -0.1578 3.6682 'International Tables Vol C Tables 4.2.6.8 and 6.1.1.4'

loop_
_geom_angle_atom_site_label_1
_geom_angle_atom_site_label_2
_geom_angle_atom_site_label_3
_geom_angle
_geom_angle_site_symmetry_1
_geom_angle_site_symmetry_3
_geom_angle_publ_flag
O10 Eu1 O1 86.49(17) 2_545 . ?
O10 Eu1 O6 145.39(16) 2_545 . ?
O1 Eu1 O6 127.11(15) . . ?
O10 Eu1 O2W 81.82(18) 2_545 . ?
O1 Eu1 O2W 72.87(17) . . ?
O6 Eu1 O2W 99.05(17) . . ?
O10 Eu1 O1W 77.88(17) 2_545 . ?
O1 Eu1 O1W 144.93(16) . . ?
O6 Eu1 O1W 77.02(15) . . ?
O2W Eu1 O1W 133.94(17) . . ?
O10 Eu1 O3W 75.68(17) 2_545 . ?
O1 Eu1 O3W 137.22(17) . . ?
O6 Eu1 O3W 73.21(17) . . ?
O2W Eu1 O3W 66.37(17) . . ?
O1W Eu1 O3W 68.71(17) . . ?
O10 Eu1 N1 146.03(18) 2_545 . ?
O1 Eu1 N1 64.19(16) . . ?
O6 Eu1 N1 63.45(15) . . ?
O2W Eu1 N1 73.68(18) . . ?
O1W Eu1 N1 136.05(16) . . ?
O3W Eu1 N1 113.75(17) . . ?
O10 Eu1 O11 126.32(14) 2_545 2 ?
O1 Eu1 O11 78.10(16) . 2 ?
O6 Eu1 O11 75.12(15) . 2 ?
O2W Eu1 O11 137.95(16) . 2 ?
O1W Eu1 O11 86.18(16) . 2 ?
O3W Eu1 O11 143.09(16) . 2 ?
N1 Eu1 O11 66.47(15) . 2 ?
O10 Eu1 O12 75.78(14) 2_545 2 ?
O1 Eu1 O12 74.63(15) . 2 ?
O6 Eu1 O12 117.26(15) . 2 ?
O2W Eu1 O12 141.31(16) . 2 ?
O1W Eu1 O12 71.19(15) . 2 ?
O3W Eu1 O12 134.52(16) . 2 ?
N1 Eu1 O12 109.76(15) . 2 ?
O11 Eu1 O12 50.60(13) 2 2 ?
O10 Eu1 C16 101.60(16) 2_545 2 ?
O1 Eu1 C16 74.95(17) . 2 ?
O6 Eu1 C16 95.92(16) . 2 ?
O2W Eu1 C16 147.36(17) . 2 ?
O1W Eu1 C16 77.72(17) . 2 ?
O3W Eu1 C16 146.19(18) . 2 ?
N1 Eu1 C16 87.60(17) . 2 ?
O11 Eu1 C16 24.75(15) 2 2 ?
O12 Eu1 C16 25.85(15) 2 2 ?
O10 Eu1 H3WB 63.8 2_545 . ?
O1 Eu1 H3WB 121.3 . . ?
O6 Eu1 H3WB 88.4 . . ?
O2W Eu1 H3WB 54.6 . . ?
O1W Eu1 H3WB 79.3 . . ?
O3W Eu1 H3WB 17.1 . . ?
N1 Eu1 H3WB 116.0 . . ?
O11 Eu1 H3WB 160.2 2 . ?
O12 Eu1 H3WB 133.9 2 . ?
C16 Eu1 H3WB 155.0 2 . ?
O8 Eu2 O2 77.6(2) 4_545 . ?
O8 Eu2 O3 78.94(19) 4_545 4_545 ?
O2 Eu2 O3 143.20(18) . 4_545 ?
O8 Eu2 O9 84.84(17) 4_545 1_545 ?
O2 Eu2 O9 77.79(17) . 1_545 ?
O3 Eu2 O9 72.24(19) 4_545 1_545 ?
O8 Eu2 O12 155.64(18) 4_545 . ?
O2 Eu2 O12 86.87(16) . . ?
O3 Eu2 O12 104.21(17) 4_545 . ?
O9 Eu2 O12 73.53(15) 1_545 . ?
O8 Eu2 O5 120.18(19) 4_545 6_565 ?
O2 Eu2 O5 145.71(17) . 6_565 ?
O3 Eu2 O5 71.07(17) 4_545 6_565 ?
O9 Eu2 O5 129.34(17) 1_545 6_565 ?
O12 Eu2 O5 82.97(15) . 6_565 ?
O8 Eu2 O7 69.83(16) 4_545 . ?
O2 Eu2 O7 83.24(17) . . ?
O3 Eu2 O7 114.29(19) 4_545 . ?
O9 Eu2 O7 151.12(15) 1_545 . ?
O12 Eu2 O7 127.23(14) . . ?
O5 Eu2 O7 77.26(16) 6_565 . ?
O8 Eu2 N2 128.38(17) 4_545 . ?
O2 Eu2 N2 75.31(17) . . ?
O3 Eu2 N2 141.09(17) 4_545 . ?
O9 Eu2 N2 129.62(17) 1_545 . ?
O12 Eu2 N2 63.28(15) . . ?
O5 Eu2 N2 70.86(16) 6_565 . ?
O7 Eu2 N2 64.06(15) . . ?
Eu1 O1W H1WA 123.8 . . ?
Eu1 O1W H1WB 127.7 . . ?
H1WA O1W H1WB 108.4 . . ?
Eu1 O2W H2WA 117.8 . . ?
Eu1 O2W H2WB 129.1 . . ?
H2WA O2W H2WB 108.6 . . ?
Eu1 O3W H3WA 133.4 . . ?
Eu1 O3W H3WB 103.6 . . ?
H3WA O3W H3WB 105.5 . . ?
C6 O1 Eu1 125.5(4) . . ?
C6 O2 Eu2 162.3(5) . . ?
C7 O3 Eu2 157.4(5) . 4 ?
C8 O5 Eu2 148.4(4) . 6_566 ?
C8 O6 Eu1 126.1(4) . . ?
C14 O7 Eu2 124.4(4) . . ?
C14 O8 Eu2 164.9(5) . 4 ?
C15 O9 Eu2 136.9(5) . 1_565 ?
C15 O10 Eu1 144.0(4) . 2_565 ?
C16 O11 Eu1 94.8(4) . 2 ?
C16 O12 Eu2 124.5(4) . . ?
C16 O12 Eu1 93.4(3) . 2 ?
Eu2 O12 Eu1 138.52(18) . 2 ?
C5 N1 C1 119.7(6) . . ?
C5 N1 Eu1 120.4(4) . . ?
C1 N1 Eu1 119.9(4) . . ?
C13 N2 C9 118.4(5) . . ?
C13 N2 Eu2 121.4(4) . . ?
C9 N2 Eu2 119.6(4) . . ?
N1 C1 C2 122.3(6) . . ?
N1 C1 C6 113.6(6) . . ?
C2 C1 C6 124.0(6) . . ?
C1 C2 C3 118.1(6) . . ?
C1 C2 H2 120.9 . . ?
C3 C2 H2 120.9 . . ?
C4 C3 C2 118.6(6) . . ?
C4 C3 C7 122.9(6) . . ?
C2 C3 C7 118.4(6) . . ?
C5 C4 C3 118.9(6) . . ?
C5 C4 H4 120.5 . . ?
C3 C4 H4 120.5 . . ?
N1 C5 C4 122.2(6) . . ?
N1 C5 C8 113.8(6) . . ?
C4 C5 C8 124.0(6) . . ?
O2 C6 O1 126.3(6) . . ?
O2 C6 C1 117.1(6) . . ?
O1 C6 C1 116.6(6) . . ?
O3 C7 O4 126.4(7) . . ?
O3 C7 C3 116.7(6) . . ?
O4 C7 C3 117.0(6) . . ?
O5 C8 O6 126.9(6) . . ?
O5 C8 C5 117.0(6) . . ?
O6 C8 C5 116.0(5) . . ?
N2 C9 C10 122.3(6) . . ?
N2 C9 C14 113.9(5) . . ?
C10 C9 C14 123.7(6) . . ?
C9 C10 C11 118.6(6) . . ?
C9 C10 H10 120.7 . . ?
C11 C10 H10 120.7 . . ?
C12 C11 C10 119.3(6) . . ?
C12 C11 C15 121.6(6) . . ?
C10 C11 C15 119.0(6) . . ?
C13 C12 C11 117.8(6) . . ?
C13 C12 H12 121.1 . . ?
C11 C12 H12 121.1 . . ?
N2 C13 C12 123.5(6) . . ?
N2 C13 C16 112.7(5) . . ?
C12 C13 C16 123.6(5) . . ?
O8 C14 O7 125.5(6) . . ?
O8 C14 C9 117.6(6) . . ?
O7 C14 C9 116.9(6) . . ?
O9 C15 O10 127.0(6) . . ?
O9 C15 C11 117.3(6) . . ?
O10 C15 C11 115.8(6) . . ?
O11 C16 O12 121.2(6) . . ?
O11 C16 C13 122.4(6) . . ?
O12 C16 C13 116.3(5) . . ?
O11 C16 Eu1 60.5(3) . 2 ?
O12 C16 Eu1 60.7(3) . 2 ?
C13 C16 Eu1 176.6(4) . 2 ?

loop_
_geom_bond_atom_site_label_1
_geom_bond_atom_site_label_2
_geom_bond_distance
_geom_bond_site_symmetry_2
_geom_bond_publ_flag
Eu1 O10 2.390(4) 2_545 ?
Eu1 O1 2.410(5) . ?
Eu1 O6 2.425(4) . ?
Eu1 O2W 2.432(5) . ?
Eu1 O1W 2.445(5) . ?
Eu1 O3W 2.481(5) . ?
Eu1 N1 2.522(5) . ?
Eu1 O11 2.566(5) 2 ?
Eu1 O12 2.568(4) 2 ?
Eu1 C16 2.938(6) 2 ?
Eu1 H3WB 2.8052 . ?
Eu2 O8 2.337(5) 4_545 ?
Eu2 O2 2.344(5) . ?
Eu2 O3 2.351(5) 4_545 ?
Eu2 O9 2.391(5) 1_545 ?
Eu2 O12 2.416(4) . ?
Eu2 O5 2.422(4) 6_565 ?
Eu2 O7 2.422(4) . ?
Eu2 N2 2.526(5) . ?
O1W H1WA 0.8502 . ?
O1W H1WB 0.8500 . ?
O2W H2WA 0.8499 . ?
O2W H2WB 0.8500 . ?
O3W H3WA 0.8498 . ?
O3W H3WB 0.8501 . ?
O1 C6 1.257(8) . ?
O2 C6 1.241(8) . ?
O3 C7 1.233(9) . ?
O3 Eu2 2.351(5) 4 ?
O4 C7 1.245(8) . ?
O5 C8 1.251(7) . ?
O5 Eu2 2.422(4) 6_566 ?
O6 C8 1.252(8) . ?
O7 C14 1.257(8) . ?
O8 C14 1.246(8) . ?
O8 Eu2 2.337(5) 4 ?
O9 C15 1.245(8) . ?
O9 Eu2 2.391(5) 1_565 ?
O10 C15 1.261(7) . ?
O10 Eu1 2.390(4) 2_565 ?
O11 C16 1.235(7) . ?
O11 Eu1 2.566(5) 2 ?
O12 C16 1.283(7) . ?
O12 Eu1 2.568(4) 2 ?
N1 C5 1.335(8) . ?
N1 C1 1.336(8) . ?
N2 C13 1.329(8) . ?
N2 C9 1.338(8) . ?
C1 C2 1.383(9) . ?
C1 C6 1.521(8) . ?
C2 C3 1.415(9) . ?
C2 H2 0.9300 . ?
C3 C4 1.392(9) . ?
C3 C7 1.525(9) . ?
C4 C5 1.380(9) . ?
C4 H4 0.9300 . ?
C5 C8 1.511(9) . ?
C9 C10 1.375(8) . ?
C9 C14 1.504(9) . ?
C10 C11 1.391(9) . ?
C10 H10 0.9300 . ?
C11 C12 1.383(9) . ?
C11 C15 1.516(9) . ?
C12 C13 1.377(9) . ?
C12 H12 0.9300 . ?
C13 C16 1.506(8) . ?
C16 Eu1 2.938(6) 2 ?

loop_
_geom_hbond_atom_site_label_D
_geom_hbond_atom_site_label_H
_geom_hbond_atom_site_label_A
_geom_hbond_distance_DH
_geom_hbond_distance_HA
_geom_hbond_distance_DA
_geom_hbond_angle_DHA
_geom_hbond_site_symmetry_A
O1W H1WA O11 0.85 1.89 2.726(6) 167.0 6_566
O1W H1WB O4 0.85 2.02 2.815(7) 154.3 3_445
O2W H2WA O4W 0.85 1.82 2.667(9) 172.1 .
O2W H2WB O4 0.85 2.06 2.880(7) 163.1 7_556

loop_
_geom_torsion_atom_site_label_1
_geom_torsion_atom_site_label_2
_geom_torsion_atom_site_label_3
_geom_torsion_atom_site_label_4
_geom_torsion
_geom_torsion_site_symmetry_1
_geom_torsion_site_symmetry_2
_geom_torsion_site_symmetry_3
_geom_torsion_site_symmetry_4
_geom_torsion_publ_flag
O10 Eu1 O1 C6 -162.2(5) 2_545 . . . ?
O6 Eu1 O1 C6 8.8(6) . . . . ?
O2W Eu1 O1 C6 -79.7(5) . . . . ?
O1W Eu1 O1 C6 134.8(5) . . . . ?
O3W Eu1 O1 C6 -97.7(6) . . . . ?
N1 Eu1 O1 C6 0.1(5) . . . . ?
O11 Eu1 O1 C6 69.5(5) 2 . . . ?
O12 Eu1 O1 C6 121.6(5) 2 . . . ?
C16 Eu1 O1 C6 94.8(5) 2 . . . ?
O8 Eu2 O2 C6 -61.9(15) 4_545 . . . ?
O3 Eu2 O2 C6 -10.4(17) 4_545 . . . ?
O9 Eu2 O2 C6 25.5(15) 1_545 . . . ?
O12 Eu2 O2 C6 99.3(15) . . . . ?
O5 Eu2 O2 C6 172.0(14) 6_565 . . . ?
O7 Eu2 O2 C6 -132.6(15) . . . . ?
N2 Eu2 O2 C6 162.5(16) . . . . ?
O10 Eu1 O6 C8 154.9(5) 2_545 . . . ?
O1 Eu1 O6 C8 -9.1(6) . . . . ?
O2W Eu1 O6 C8 66.2(5) . . . . ?
O1W Eu1 O6 C8 -160.6(5) . . . . ?
O3W Eu1 O6 C8 128.1(5) . . . . ?
N1 Eu1 O6 C8 -0.3(5) . . . . ?
O11 Eu1 O6 C8 -71.1(5) 2 . . . ?
O12 Eu1 O6 C8 -100.0(5) 2 . . . ?
C16 Eu1 O6 C8 -84.6(5) 2 . . . ?
O8 Eu2 O7 C14 -148.4(6) 4_545 . . . ?
O2 Eu2 O7 C14 -69.2(5) . . . . ?
O3 Eu2 O7 C14 144.6(5) 4_545 . . . ?
O9 Eu2 O7 C14 -118.2(5) 1_545 . . . ?
O12 Eu2 O7 C14 11.6(6) . . . . ?
O5 Eu2 O7 C14 82.4(5) 6_565 . . . ?
N2 Eu2 O7 C14 7.7(5) . . . . ?
O8 Eu2 O12 C16 137.4(5) 4_545 . . . ?
O2 Eu2 O12 C16 87.5(5) . . . . ?
O3 Eu2 O12 C16 -128.1(5) 4_545 . . . ?
O9 Eu2 O12 C16 165.7(5) 1_545 . . . ?
O5 Eu2 O12 C16 -59.7(5) 6_565 . . . ?
O7 Eu2 O12 C16 8.4(5) . . . . ?
N2 Eu2 O12 C16 12.4(4) . . . . ?
O8 Eu2 O12 Eu1 -70.0(5) 4_545 . . 2 ?
O2 Eu2 O12 Eu1 -119.9(3) . . . 2 ?
O3 Eu2 O12 Eu1 24.5(3) 4_545 . . 2 ?
O9 Eu2 O12 Eu1 -41.7(3) 1_545 . . 2 ?
O5 Eu2 O12 Eu1 92.9(3) 6_565 . . 2 ?
O7 Eu2 O12 Eu1 161.0(2) . . . 2 ?
N2 Eu2 O12 Eu1 165.0(4) . . . 2 ?
O10 Eu1 N1 C5 -151.2(4) 2_545 . . . ?
O1 Eu1 N1 C5 175.8(5) . . . . ?
O6 Eu1 N1 C5 3.6(4) . . . . ?
O2W Eu1 N1 C5 -105.7(5) . . . . ?
O1W Eu1 N1 C5 31.9(5) . . . . ?
O3W Eu1 N1 C5 -51.5(5) . . . . ?
O11 Eu1 N1 C5 88.1(5) 2 . . . ?
O12 Eu1 N1 C5 115.0(4) 2 . . . ?
C16 Eu1 N1 C5 101.4(5) 2 . . . ?
O10 Eu1 N1 C1 30.0(6) 2_545 . . . ?
O1 Eu1 N1 C1 -2.9(4) . . . . ?
O6 Eu1 N1 C1 -175.2(5) . . . . ?
O2W Eu1 N1 C1 75.6(5) . . . . ?
O1W Eu1 N1 C1 -146.8(4) . . . . ?
O3W Eu1 N1 C1 129.8(5) . . . . ?
O11 Eu1 N1 C1 -90.7(5) 2 . . . ?
O12 Eu1 N1 C1 -63.8(5) 2 . . . ?
C16 Eu1 N1 C1 -77.3(5) 2 . . . ?
O8 Eu2 N2 C13 -161.7(4) 4_545 . . . ?
O2 Eu2 N2 C13 -101.2(5) . . . . ?
O3 Eu2 N2 C13 72.1(6) 4_545 . . . ?
O9 Eu2 N2 C13 -41.2(5) 1_545 . . . ?
O12 Eu2 N2 C13 -7.2(5) . . . . ?
O5 Eu2 N2 C13 84.5(5) 6_565 . . . ?
O7 Eu2 N2 C13 169.3(5) . . . . ?
O8 Eu2 N2 C9 28.0(5) 4_545 . . . ?
O2 Eu2 N2 C9 88.5(5) . . . . ?
O3 Eu2 N2 C9 -98.3(5) 4_545 . . . ?
O9 Eu2 N2 C9 148.5(4) 1_545 . . . ?
O12 Eu2 N2 C9 -177.5(5) . . . . ?
O5 Eu2 N2 C9 -85.8(5) 6_565 . . . ?
O7 Eu2 N2 C9 -1.0(4) . . . . ?
C5 N1 C1 C2 2.0(10) . . . . ?
Eu1 N1 C1 C2 -179.2(5) . . . . ?
C5 N1 C1 C6 -173.9(5) . . . . ?
Eu1 N1 C1 C6 4.9(7) . . . . ?
N1 C1 C2 C3 1.2(10) . . . . ?
C6 C1 C2 C3 176.6(6) . . . . ?
C1 C2 C3 C4 -2.2(10) . . . . ?
C1 C2 C3 C7 176.6(6) . . . . ?
C2 C3 C4 C5 0.2(10) . . . . ?
C7 C3 C4 C5 -178.6(6) . . . . ?
C1 N1 C5 C4 -4.2(9) . . . . ?
Eu1 N1 C5 C4 177.0(5) . . . . ?
C1 N1 C5 C8 172.8(6) . . . . ?
Eu1 N1 C5 C8 -5.9(7) . . . . ?
C3 C4 C5 N1 3.0(10) . . . . ?
C3 C4 C5 C8 -173.7(6) . . . . ?
Eu2 O2 C6 O1 -61.4(18) . . . . ?
Eu2 O2 C6 C1 120.7(14) . . . . ?
Eu1 O1 C6 O2 -175.5(5) . . . . ?
Eu1 O1 C6 C1 2.3(8) . . . . ?
N1 C1 C6 O2 173.3(6) . . . . ?
C2 C1 C6 O2 -2.5(10) . . . . ?
N1 C1 C6 O1 -4.7(9) . . . . ?
C2 C1 C6 O1 179.5(6) . . . . ?
Eu2 O3 C7 O4 -39.2(19) 4 . . . ?
Eu2 O3 C7 C3 140.8(12) 4 . . . ?
C4 C3 C7 O3 -153.2(7) . . . . ?
C2 C3 C7 O3 27.9(10) . . . . ?
C4 C3 C7 O4 26.8(10) . . . . ?
C2 C3 C7 O4 -152.1(7) . . . . ?
Eu2 O5 C8 O6 -21.9(13) 6_566 . . . ?
Eu2 O5 C8 C5 154.8(6) 6_566 . . . ?
Eu1 O6 C8 O5 174.3(5) . . . . ?
Eu1 O6 C8 C5 -2.5(8) . . . . ?
N1 C5 C8 O5 -171.7(6) . . . . ?
C4 C5 C8 O5 5.3(10) . . . . ?
N1 C5 C8 O6 5.4(8) . . . . ?
C4 C5 C8 O6 -177.6(6) . . . . ?
C13 N2 C9 C10 2.5(9) . . . . ?
Eu2 N2 C9 C10 173.1(5) . . . . ?
C13 N2 C9 C14 -174.6(6) . . . . ?
Eu2 N2 C9 C14 -4.0(7) . . . . ?
N2 C9 C10 C11 -1.1(10) . . . . ?
C14 C9 C10 C11 175.7(6) . . . . ?
C9 C10 C11 C12 -0.1(10) . . . . ?
C9 C10 C11 C15 -176.9(6) . . . . ?
C10 C11 C12 C13 -0.1(10) . . . . ?
C15 C11 C12 C13 176.6(6) . . . . ?
C9 N2 C13 C12 -2.7(10) . . . . ?
Eu2 N2 C13 C12 -173.1(5) . . . . ?
C9 N2 C13 C16 173.3(5) . . . . ?
Eu2 N2 C13 C16 2.8(7) . . . . ?
C11 C12 C13 N2 1.5(10) . . . . ?
C11 C12 C13 C16 -174.0(6) . . . . ?
Eu2 O8 C14 O7 -24(3) 4 . . . ?
Eu2 O8 C14 C9 156.3(18) 4 . . . ?
Eu2 O7 C14 O8 167.0(6) . . . . ?
Eu2 O7 C14 C9 -12.7(8) . . . . ?
N2 C9 C14 O8 -169.3(6) . . . . ?
C10 C9 C14 O8 13.7(10) . . . . ?
N2 C9 C14 O7 10.5(9) . . . . ?
C10 C9 C14 O7 -166.6(6) . . . . ?
Eu2 O9 C15 O10 -48.9(11) 1_565 . . . ?
Eu2 O9 C15 C11 129.6(6) 1_565 . . . ?
Eu1 O10 C15 O9 -6.6(14) 2_565 . . . ?
Eu1 O10 C15 C11 174.8(5) 2_565 . . . ?
C12 C11 C15 O9 162.6(7) . . . . ?
C10 C11 C15 O9 -20.7(10) . . . . ?
C12 C11 C15 O10 -18.7(10) . . . . ?
C10 C11 C15 O10 158.0(6) . . . . ?
Eu1 O11 C16 O12 -0.1(7) 2 . . . ?
Eu1 O11 C16 C13 178.0(5) 2 . . . ?
Eu2 O12 C16 O11 162.3(5) . . . . ?
Eu1 O12 C16 O11 0.1(6) 2 . . . ?
Eu2 O12 C16 C13 -15.9(7) . . . . ?
Eu1 O12 C16 C13 -178.1(5) 2 . . . ?
Eu2 O12 C16 Eu1 162.2(4) . . . 2 ?
N2 C13 C16 O11 -170.5(6) . . . . ?
C12 C13 C16 O11 5.5(10) . . . . ?
N2 C13 C16 O12 7.7(8) . . . . ?
C12 C13 C16 O12 -176.4(6) . . . . ?
N2 C13 C16 Eu1 -22(8) . . . 2 ?
C12 C13 C16 Eu1 154(7) . . . 2 ?
